data_4501110
loop_
_publ_author_name
'Liu, Yu'
'Pan, Mei'
'Li, Kang'
'Yan, Cheng'
'Shen, Yong'
'Zhao, Cun-Yuan'
'Wang, Wei'
'Su, Cheng-Yong'

_publ_section_title
;
 Metal-Directed Assembly of Hexameric Ring, Dimeric Ring and 1D Chain from
 a Branched Tripodal Ligand
;
_journal_issue 11
_journal_name_full 'Crystal Growth &amp; Design'
_journal_page_first 4876
_journal_paper_doi 10.1021/cg200701j
_journal_volume 11
_journal_year 2011
_chemical_formula_sum 'C27 H28 B Cd F4 N7 O4'
_chemical_formula_weight 713.77
_chemical_name_systematic
;
 ?
;
_space_group_IT_number 14
_symmetry_cell_setting monoclinic
_symmetry_space_group_name_Hall '-P 2ybc'
_symmetry_space_group_name_H-M 'P 1 21/c 1'
_atom_sites_solution_hydrogens geom
_atom_sites_solution_primary direct
_atom_sites_solution_secondary difmap
_audit_creation_method SHELXL-97
_cell_angle_alpha 90.00
_cell_angle_beta 101.432(4)
_cell_angle_gamma 90.00
_cell_formula_units_Z 4
_cell_length_a 11.8611(5)
_cell_length_b 13.0368(3)
_cell_length_c 18.4127(5)
_cell_measurement_reflns_used 2552
_cell_measurement_temperature 150(2)
_cell_measurement_theta_max 56.7724
_cell_measurement_theta_min 3.3873
_cell_volume 2790.68(16)
_computing_cell_refinement
;
CrysAlisPro, Oxford Diffraction Ltd.,
Version 1.171.33.52 (release 06-11-2009 CrysAlis171 .NET)
(compiled Nov  6 2009,16:24:50)
;
_computing_data_collection
;
CrysAlisPro, Oxford Diffraction Ltd.,
Version 1.171.33.52 (release 06-11-2009 CrysAlis171 .NET)
(compiled Nov  6 2009,16:24:50)
;
_computing_data_reduction
;
CrysAlisPro, Oxford Diffraction Ltd.,
Version 1.171.33.52 (release 06-11-2009 CrysAlis171 .NET)
(compiled Nov  6 2009,16:24:50)
;
_computing_structure_refinement 'SHELXL-97 (Sheldrick, 1997)'
_computing_structure_solution 'SHELXS-97 (Sheldrick, 1990)'
_diffrn_ambient_temperature 150(2)
_diffrn_detector_area_resol_mean 16.0855
_diffrn_measured_fraction_theta_full 0.973
_diffrn_measured_fraction_theta_max 0.973
_diffrn_measurement_device_type 'Xcalibur, Sapphire3, Gemini ultra, CCD area'
_diffrn_measurement_method '\w scans'
_diffrn_radiation_monochromator graphite
_diffrn_radiation_source 'fine-focus sealed tube'
_diffrn_radiation_type CuK\a
_diffrn_radiation_wavelength 1.54178
_diffrn_reflns_av_R_equivalents 0.0622
_diffrn_reflns_av_sigmaI/netI 0.0701
_diffrn_reflns_limit_h_max 12
_diffrn_reflns_limit_h_min -12
_diffrn_reflns_limit_k_max 14
_diffrn_reflns_limit_k_min -14
_diffrn_reflns_limit_l_max 18
_diffrn_reflns_limit_l_min -19
_diffrn_reflns_number 10559
_diffrn_reflns_theta_full 56.84
_diffrn_reflns_theta_max 56.84
_diffrn_reflns_theta_min 3.80
_exptl_absorpt_coefficient_mu 6.938
_exptl_absorpt_correction_T_max 0.9031
_exptl_absorpt_correction_T_min 0.7230
_exptl_absorpt_correction_type multi-scan
_exptl_absorpt_process_details
;
CrysAlisPro, Oxford Diffraction Ltd.,
Version 1.171.34.44 (release 25-10-2010 CrysAlis171 .NET)
(compiled Oct 25 2010,18:11:34)
Empirical absorption correction using spherical harmonics,
 implemented in SCALE3 ABSPACK scaling algorithm.
;
_exptl_crystal_colour colorless
_exptl_crystal_density_diffrn 1.699
_exptl_crystal_density_method 'not measured'
_exptl_crystal_description plate
_exptl_crystal_F_000 1440
_exptl_crystal_size_max 0.05
_exptl_crystal_size_mid 0.02
_exptl_crystal_size_min 0.02
_refine_diff_density_max 0.753
_refine_diff_density_min -0.458
_refine_diff_density_rms 0.091
_refine_ls_extinction_method none
_refine_ls_goodness_of_fit_ref 0.969
_refine_ls_hydrogen_treatment geom
_refine_ls_matrix_type full
_refine_ls_number_parameters 433
_refine_ls_number_reflns 3644
_refine_ls_number_restraints 78
_refine_ls_restrained_S_all 0.982
_refine_ls_R_factor_all 0.0786
_refine_ls_R_factor_gt 0.0495
_refine_ls_shift/su_max 0.035
_refine_ls_shift/su_mean 0.002
_refine_ls_structure_factor_coef Fsqd
_refine_ls_weighting_details 'calc w=1/[\s^2^(Fo^2^)+(0.0840P)^2^+0.0000P] where P=(Fo^2^+2Fc^2^)/3'
_refine_ls_weighting_scheme calc
_refine_ls_wR_factor_gt 0.1188
_refine_ls_wR_factor_ref 0.1365
_reflns_number_gt 2662
_reflns_number_total 3644
_reflns_threshold_expression >2sigma(I)
_cod_data_source_file cg200701j_si_002.cif
_cod_data_source_block Cd-BF4
_cod_depositor_comments
;
The following automatic conversions were performed:

'_symmetry_cell_setting' value 'Monoclinic' changed to 'monoclinic'
according to /home/saulius/struct/CIF-dictionaries/cif_core.dic
dictionary named 'cif_core.dic' version 2.4.1 from 2010-06-29.

Automatic conversion script
Id: cif_fix_values 1715 2011-07-08 13:25:40Z adriana 
;
_cod_original_cell_volume 2790.68(15)
_cod_original_sg_symbol_H-M 'P2(1)/c  '
_cod_database_code 4501110

loop_
_symmetry_equiv_pos_as_xyz
'x, y, z'
'-x, y+1/2, -z+1/2'
'-x, -y, -z'
'x, -y-1/2, z-1/2'

loop_
_atom_site_label
_atom_site_type_symbol
_atom_site_fract_x
_atom_site_fract_y
_atom_site_fract_z
_atom_site_U_iso_or_equiv
_atom_site_adp_type
_atom_site_occupancy
_atom_site_symmetry_multiplicity
_atom_site_calc_flag
_atom_site_refinement_flags
_atom_site_disorder_assembly
_atom_site_disorder_group
Cd1 Cd 0.67622(5) -0.23110(4) 0.67954(3) 0.0371(2) Uani 1 1 d . . .
N1 N 0.7211(6) -0.0522(4) 0.7498(3) 0.0371(16) Uani 1 1 d . . .
N2 N 0.8372(5) -0.2395(5) 0.7727(3) 0.0398(16) Uani 1 1 d . . .
N3 N 0.9722(6) -0.1717(5) 0.8585(3) 0.0464(17) Uani 1 1 d . . .
H3A H 1.0151 -0.1248 0.8851 0.056 Uiso 1 1 calc R . .
N4 N 0.6721(5) -0.1029(4) 0.5977(3) 0.0398(16) Uani 1 1 d . . .
N5 N 0.6522(5) 0.0594(4) 0.5608(3) 0.0379(15) Uani 1 1 d . . .
H5B H 0.6472 0.1267 0.5631 0.045 Uiso 1 1 calc R . .
N6 N 0.5242(5) -0.1726(4) 0.7338(3) 0.0354(15) Uani 1 1 d . . .
N7 N 0.4600(6) -0.0942(4) 0.8261(3) 0.0359(15) Uani 1 1 d . . .
C1 C 0.8457(7) -0.0505(5) 0.7731(4) 0.042(2) Uani 1 1 d . . .
H1A H 0.8686 0.0014 0.8125 0.050 Uiso 1 1 calc R . .
H1B H 0.8816 -0.0322 0.7307 0.050 Uiso 1 1 calc R . .
C2 C 0.8847(6) -0.1536(6) 0.8013(4) 0.0357(18) Uani 1 1 d . . .
C3 C 0.8978(7) -0.3197(6) 0.8136(4) 0.0403(19) Uani 1 1 d . . .
C4 C 0.8840(7) -0.4247(6) 0.8078(4) 0.048(2) Uani 1 1 d . . .
H4A H 0.8273 -0.4545 0.7699 0.057 Uiso 1 1 calc R . .
C5 C 0.9556(8) -0.4851(6) 0.8591(5) 0.053(2) Uani 1 1 d . . .
H5A H 0.9463 -0.5574 0.8567 0.063 Uiso 1 1 calc R . .
C6 C 1.0396(8) -0.4441(7) 0.9132(5) 0.058(2) Uani 1 1 d . . .
H6A H 1.0877 -0.4887 0.9466 0.070 Uiso 1 1 calc R . .
C7 C 1.0560(7) -0.3386(7) 0.9203(5) 0.056(2) Uani 1 1 d . . .
H7A H 1.1133 -0.3095 0.9581 0.067 Uiso 1 1 calc R . .
C8 C 0.9832(7) -0.2778(6) 0.8686(5) 0.044(2) Uani 1 1 d . . .
C9 C 0.6754(7) 0.0285(5) 0.6965(4) 0.040(2) Uani 1 1 d . . .
H9A H 0.7258 0.0896 0.7058 0.048 Uiso 1 1 calc R . .
H9B H 0.5979 0.0487 0.7036 0.048 Uiso 1 1 calc R . .
C10 C 0.6683(6) -0.0067(5) 0.6191(4) 0.0359(18) Uani 1 1 d . . .
C11 C 0.6571(6) -0.1002(5) 0.5200(4) 0.0358(18) Uani 1 1 d . . .
C12 C 0.6531(7) -0.1802(6) 0.4687(4) 0.045(2) Uani 1 1 d . . .
H12A H 0.6595 -0.2502 0.4833 0.055 Uiso 1 1 calc R . .
C13 C 0.6392(7) -0.1502(6) 0.3950(4) 0.051(2) Uani 1 1 d . . .
H13A H 0.6366 -0.2016 0.3581 0.061 Uiso 1 1 calc R . .
C14 C 0.6290(7) -0.0487(6) 0.3731(4) 0.049(2) Uani 1 1 d . . .
H14A H 0.6193 -0.0328 0.3219 0.059 Uiso 1 1 calc R . .
C15 C 0.6323(7) 0.0292(6) 0.4227(4) 0.046(2) Uani 1 1 d . . .
H15A H 0.6260 0.0989 0.4074 0.055 Uiso 1 1 calc R . .
C16 C 0.6453(7) 0.0017(5) 0.4972(4) 0.0387(19) Uani 1 1 d . . .
C17 C 0.6624(7) -0.0557(5) 0.8132(4) 0.0377(19) Uani 1 1 d . . .
H17A H 0.6512 0.0149 0.8304 0.045 Uiso 1 1 calc R . .
H17B H 0.7102 -0.0938 0.8547 0.045 Uiso 1 1 calc R . .
C18 C 0.5488(7) -0.1072(5) 0.7905(4) 0.0360(19) Uani 1 1 d . . .
C19 C 0.4105(7) -0.2002(5) 0.7307(4) 0.0356(19) Uani 1 1 d . . .
C20 C 0.3361(7) -0.2590(5) 0.6787(4) 0.042(2) Uani 1 1 d . . .
H20A H 0.3629 -0.2923 0.6395 0.050 Uiso 1 1 calc R . .
C21 C 0.2225(8) -0.2677(6) 0.6856(4) 0.045(2) Uani 1 1 d . . .
H21A H 0.1705 -0.3068 0.6503 0.054 Uiso 1 1 calc R . .
C22 C 0.1835(8) -0.2198(6) 0.7436(4) 0.048(2) Uani 1 1 d . . .
H22A H 0.1056 -0.2283 0.7479 0.058 Uiso 1 1 calc R . .
C23 C 0.2546(7) -0.1610(5) 0.7944(4) 0.043(2) Uani 1 1 d . . .
H23A H 0.2269 -0.1278 0.8333 0.052 Uiso 1 1 calc R . .
C24 C 0.3692(7) -0.1512(5) 0.7875(4) 0.0378(19) Uani 1 1 d . . .
C25 C 0.4604(7) -0.0257(5) 0.8895(4) 0.044(2) Uani 1 1 d . . .
H25A H 0.5389 -0.0240 0.9203 0.052 Uiso 1 1 calc R . .
H25B H 0.4082 -0.0540 0.9202 0.052 Uiso 1 1 calc R . .
C26 C 0.4230(7) 0.0845(5) 0.8667(4) 0.0371(19) Uani 1 1 d . . .
C27 C 0.9092(10) -0.2633(9) 0.5899(8) 0.119(5) Uani 1 1 d . . .
H27A H 0.9481 -0.3118 0.5624 0.178 Uiso 1 1 calc R . .
H27B H 0.9624 -0.2418 0.6350 0.178 Uiso 1 1 calc R . .
H27C H 0.8845 -0.2031 0.5588 0.178 Uiso 1 1 calc R . .
O1 O 0.3727(5) 0.0996(3) 0.8025(3) 0.0497(14) Uani 1 1 d . . .
O2 O 0.4441(5) 0.1527(4) 0.9149(3) 0.0504(14) Uani 1 1 d . . .
O3 O 0.8127(6) -0.3108(5) 0.6089(3) 0.0668(17) Uani 1 1 d . . .
B1 B 0.1740(10) -0.0277(8) 0.9996(6) 0.056(3) Uani 1 1 d . A 1
F1 F 0.1598(10) -0.1329(7) 1.0057(5) 0.087(3) Uani 0.60 1 d PU A 1
F2 F 0.2908(11) -0.0105(10) 1.0096(7) 0.096(3) Uani 0.60 1 d PU A 1
F3 F 0.1278(13) 0.0347(9) 1.0439(8) 0.083(4) Uani 0.60 1 d PU A 1
F4 F 0.1425(13) -0.0216(15) 0.9286(12) 0.070(4) Uani 0.60 1 d PU A 1
F1' F 0.2375(17) -0.1097(15) 1.0287(10) 0.108(4) Uani 0.40 1 d PU B 2
F2' F 0.2611(16) 0.0509(14) 1.0097(10) 0.097(5) Uani 0.40 1 d PU C 2
F3' F 0.113(2) -0.0126(15) 1.0545(13) 0.087(5) Uani 0.40 1 d PU D 2
F4' F 0.103(2) -0.008(2) 0.9249(18) 0.069(5) Uani 0.40 1 d PU E 2
O1W O 0.6226(6) 0.2318(4) 1.0250(3) 0.0640(17) Uani 1 1 d . . .

loop_
_atom_site_aniso_label
_atom_site_aniso_U_11
_atom_site_aniso_U_22
_atom_site_aniso_U_33
_atom_site_aniso_U_23
_atom_site_aniso_U_13
_atom_site_aniso_U_12
Cd1 0.0601(4) 0.0230(3) 0.0296(3) -0.0005(2) 0.0124(3) -0.0019(3)
N1 0.062(5) 0.021(3) 0.027(3) -0.003(3) 0.008(3) 0.000(3)
N2 0.052(4) 0.035(4) 0.034(4) -0.003(3) 0.013(3) -0.003(3)
N3 0.045(4) 0.048(5) 0.045(4) -0.014(3) 0.007(4) -0.009(3)
N4 0.063(5) 0.032(4) 0.028(4) -0.001(3) 0.017(3) -0.006(3)
N5 0.056(4) 0.024(3) 0.035(4) -0.003(3) 0.013(3) -0.006(3)
N6 0.054(5) 0.023(3) 0.031(4) 0.001(3) 0.014(3) 0.001(3)
N7 0.058(5) 0.026(3) 0.025(3) 0.000(3) 0.011(3) 0.001(3)
C1 0.060(6) 0.028(4) 0.039(5) 0.000(3) 0.013(4) -0.009(4)
C2 0.036(5) 0.040(5) 0.032(4) -0.005(4) 0.008(4) -0.006(4)
C3 0.046(5) 0.037(5) 0.041(5) -0.001(4) 0.015(4) -0.001(4)
C4 0.050(6) 0.038(5) 0.054(5) -0.007(4) 0.007(4) 0.005(4)
C5 0.058(6) 0.039(5) 0.061(6) -0.002(4) 0.016(5) 0.001(4)
C6 0.061(7) 0.056(6) 0.059(6) 0.013(5) 0.014(5) 0.013(5)
C7 0.052(6) 0.058(6) 0.055(6) -0.004(5) 0.003(5) -0.004(5)
C8 0.050(6) 0.034(5) 0.051(5) 0.003(4) 0.022(5) -0.005(4)
C9 0.060(6) 0.027(4) 0.031(4) -0.002(3) 0.006(4) 0.005(4)
C10 0.052(5) 0.028(4) 0.027(4) 0.005(3) 0.008(4) -0.003(4)
C11 0.048(5) 0.035(5) 0.025(4) 0.001(3) 0.010(4) 0.001(4)
C12 0.077(6) 0.030(4) 0.032(5) -0.005(3) 0.019(4) -0.005(4)
C13 0.070(6) 0.052(6) 0.034(5) -0.007(4) 0.021(4) 0.002(4)
C14 0.072(6) 0.051(6) 0.028(4) 0.009(4) 0.019(4) 0.003(4)
C15 0.064(6) 0.041(5) 0.035(5) 0.008(4) 0.018(4) -0.007(4)
C16 0.054(5) 0.030(4) 0.034(5) 0.003(4) 0.014(4) -0.003(4)
C17 0.059(6) 0.031(4) 0.025(4) -0.002(3) 0.014(4) 0.007(4)
C18 0.058(6) 0.027(4) 0.026(4) 0.000(3) 0.014(4) 0.010(4)
C19 0.062(6) 0.024(4) 0.021(4) 0.008(3) 0.009(4) 0.001(4)
C20 0.065(6) 0.024(4) 0.038(5) 0.000(3) 0.016(4) -0.004(4)
C21 0.054(6) 0.030(4) 0.050(5) 0.004(4) 0.008(4) -0.007(4)
C22 0.060(6) 0.043(5) 0.049(5) 0.008(4) 0.026(5) 0.002(4)
C23 0.065(6) 0.029(5) 0.040(5) 0.000(4) 0.020(5) 0.006(4)
C24 0.053(6) 0.030(4) 0.034(4) 0.009(4) 0.018(4) 0.006(4)
C25 0.068(6) 0.035(5) 0.032(4) 0.004(3) 0.021(4) 0.001(4)
C26 0.053(6) 0.027(4) 0.037(5) 0.005(4) 0.022(4) 0.004(4)
C27 0.064(8) 0.123(11) 0.177(15) -0.064(9) 0.044(9) -0.017(7)
O1 0.086(4) 0.022(3) 0.038(3) 0.002(2) 0.006(3) 0.003(3)
O2 0.082(4) 0.031(3) 0.039(3) -0.004(3) 0.013(3) 0.005(3)
O3 0.085(5) 0.062(4) 0.062(4) -0.006(3) 0.034(4) 0.007(3)
B1 0.072(9) 0.039(7) 0.060(8) 0.012(5) 0.017(7) 0.006(6)
F1 0.109(6) 0.062(5) 0.085(6) 0.010(4) 0.009(5) -0.023(5)
F2 0.092(6) 0.114(7) 0.085(5) -0.025(6) 0.024(5) -0.009(5)
F3 0.100(6) 0.084(7) 0.066(5) -0.031(6) 0.017(5) 0.023(6)
F4 0.079(9) 0.080(6) 0.050(5) -0.023(5) 0.011(7) -0.007(7)
F1' 0.123(7) 0.098(6) 0.099(6) 0.005(6) 0.010(6) 0.008(6)
F2' 0.102(7) 0.101(8) 0.083(6) 0.011(7) 0.006(6) -0.025(7)
F3' 0.097(7) 0.096(9) 0.072(7) -0.012(7) 0.025(6) 0.005(8)
F4' 0.075(10) 0.071(7) 0.055(6) -0.011(6) 0.003(8) 0.002(8)
O1W 0.093(5) 0.039(3) 0.057(4) -0.003(3) 0.008(3) -0.003(3)

loop_
_atom_type_symbol
_atom_type_description
_atom_type_scat_dispersion_real
_atom_type_scat_dispersion_imag
_atom_type_scat_source
C C 0.0181 0.0091 'International Tables Vol C Tables 4.2.6.8 and 6.1.1.4'
H H 0.0000 0.0000 'International Tables Vol C Tables 4.2.6.8 and 6.1.1.4'
B B 0.0090 0.0039 'International Tables Vol C Tables 4.2.6.8 and 6.1.1.4'
N N 0.0311 0.0180 'International Tables Vol C Tables 4.2.6.8 and 6.1.1.4'
O O 0.0492 0.0322 'International Tables Vol C Tables 4.2.6.8 and 6.1.1.4'
F F 0.0727 0.0534 'International Tables Vol C Tables 4.2.6.8 and 6.1.1.4'
Cd Cd 0.1185 4.6533 'International Tables Vol C Tables 4.2.6.8 and 6.1.1.4'

loop_
_geom_angle_atom_site_label_1
_geom_angle_atom_site_label_2
_geom_angle_atom_site_label_3
_geom_angle
_geom_angle_site_symmetry_1
_geom_angle_site_symmetry_3
N4 Cd1 N2 116.1(2) . .
N4 Cd1 O1 146.1(2) . 2_646
N2 Cd1 O1 92.4(2) . 2_646
N4 Cd1 N6 97.3(2) . .
N2 Cd1 N6 106.9(2) . .
O1 Cd1 N6 90.77(19) 2_646 .
N4 Cd1 O3 83.7(2) . .
N2 Cd1 O3 80.8(2) . .
O1 Cd1 O3 83.4(2) 2_646 .
N6 Cd1 O3 170.5(2) . .
N4 Cd1 O2 92.88(19) . 2_646
N2 Cd1 O2 139.18(19) . 2_646
O1 Cd1 O2 53.47(17) 2_646 2_646
N6 Cd1 O2 96.35(19) . 2_646
O3 Cd1 O2 74.20(19) . 2_646
N4 Cd1 N1 69.55(18) . .
N2 Cd1 N1 67.9(2) . .
O1 Cd1 N1 142.45(18) 2_646 .
N6 Cd1 N1 66.9(2) . .
O3 Cd1 N1 121.9(2) . .
O2 Cd1 N1 152.81(18) 2_646 .
N4 Cd1 C26 119.6(2) . 2_646
N2 Cd1 C26 115.6(2) . 2_646
O1 Cd1 C26 26.57(18) 2_646 2_646
N6 Cd1 C26 95.6(2) . 2_646
O3 Cd1 C26 75.8(2) . 2_646
O2 Cd1 C26 27.00(19) 2_646 2_646
N1 Cd1 C26 161.9(2) . 2_646
C1 N1 C9 113.9(6) . .
C1 N1 C17 112.2(6) . .
C9 N1 C17 112.4(6) . .
C1 N1 Cd1 104.5(4) . .
C9 N1 Cd1 106.9(4) . .
C17 N1 Cd1 106.1(4) . .
C2 N2 C3 106.7(6) . .
C2 N2 Cd1 118.9(5) . .
C3 N2 Cd1 134.2(5) . .
C2 N3 C8 108.4(6) . .
C2 N3 H3A 125.8 . .
C8 N3 H3A 125.8 . .
C10 N4 C11 106.0(6) . .
C10 N4 Cd1 120.4(4) . .
C11 N4 Cd1 133.1(4) . .
C10 N5 C16 107.4(6) . .
C10 N5 H5B 126.3 . .
C16 N5 H5B 126.3 . .
C18 N6 C19 104.9(6) . .
C18 N6 Cd1 118.2(5) . .
C19 N6 Cd1 136.0(5) . .
C18 N7 C24 106.6(6) . .
C18 N7 C25 125.3(6) . .
C24 N7 C25 127.9(6) . .
N1 C1 C2 108.5(6) . .
N1 C1 H1A 110.0 . .
C2 C1 H1A 110.0 . .
N1 C1 H1B 110.0 . .
C2 C1 H1B 110.0 . .
H1A C1 H1B 108.4 . .
N2 C2 N3 111.5(7) . .
N2 C2 C1 123.6(7) . .
N3 C2 C1 124.9(7) . .
N2 C3 C4 131.2(8) . .
N2 C3 C8 108.7(7) . .
C4 C3 C8 120.2(8) . .
C3 C4 C5 117.6(8) . .
C3 C4 H4A 121.2 . .
C5 C4 H4A 121.2 . .
C6 C5 C4 122.3(8) . .
C6 C5 H5A 118.8 . .
C4 C5 H5A 118.8 . .
C5 C6 C7 121.4(8) . .
C5 C6 H6A 119.3 . .
C7 C6 H6A 119.3 . .
C6 C7 C8 116.2(8) . .
C6 C7 H7A 121.9 . .
C8 C7 H7A 121.9 . .
N3 C8 C3 104.8(7) . .
N3 C8 C7 132.9(8) . .
C3 C8 C7 122.3(8) . .
N1 C9 C10 111.3(6) . .
N1 C9 H9A 109.4 . .
C10 C9 H9A 109.4 . .
N1 C9 H9B 109.4 . .
C10 C9 H9B 109.4 . .
H9A C9 H9B 108.0 . .
N4 C10 N5 112.0(6) . .
N4 C10 C9 125.6(6) . .
N5 C10 C9 122.3(6) . .
C16 C11 C12 121.3(6) . .
C16 C11 N4 108.4(6) . .
C12 C11 N4 130.3(6) . .
C13 C12 C11 115.4(7) . .
C13 C12 H12A 122.3 . .
C11 C12 H12A 122.3 . .
C14 C13 C12 122.8(7) . .
C14 C13 H13A 118.6 . .
C12 C13 H13A 118.6 . .
C15 C14 C13 122.0(7) . .
C15 C14 H14A 119.0 . .
C13 C14 H14A 119.0 . .
C14 C15 C16 116.7(7) . .
C14 C15 H15A 121.6 . .
C16 C15 H15A 121.6 . .
N5 C16 C11 106.3(6) . .
N5 C16 C15 132.0(7) . .
C11 C16 C15 121.7(7) . .
N1 C17 C18 109.6(6) . .
N1 C17 H17A 109.8 . .
C18 C17 H17A 109.8 . .
N1 C17 H17B 109.8 . .
C18 C17 H17B 109.8 . .
H17A C17 H17B 108.2 . .
N6 C18 N7 112.8(7) . .
N6 C18 C17 123.5(7) . .
N7 C18 C17 123.7(6) . .
N6 C19 C24 109.5(7) . .
N6 C19 C20 130.4(7) . .
C24 C19 C20 119.8(8) . .
C21 C20 C19 118.5(7) . .
C21 C20 H20A 120.7 . .
C19 C20 H20A 120.7 . .
C20 C21 C22 120.7(8) . .
C20 C21 H21A 119.7 . .
C22 C21 H21A 119.7 . .
C23 C22 C21 121.6(8) . .
C23 C22 H22A 119.2 . .
C21 C22 H22A 119.2 . .
C22 C23 C24 118.1(7) . .
C22 C23 H23A 121.0 . .
C24 C23 H23A 121.0 . .
C19 C24 N7 106.1(7) . .
C19 C24 C23 121.3(8) . .
N7 C24 C23 132.5(7) . .
N7 C25 C26 113.4(6) . .
N7 C25 H25A 108.9 . .
C26 C25 H25A 108.9 . .
N7 C25 H25B 108.9 . .
C26 C25 H25B 108.9 . .
H25A C25 H25B 107.7 . .
O1 C26 O2 124.1(7) . .
O1 C26 C25 118.0(7) . .
O2 C26 C25 117.8(7) . .
O1 C26 Cd1 57.6(4) . 2_656
O2 C26 Cd1 66.9(4) . 2_656
C25 C26 Cd1 171.4(6) . 2_656
O3 C27 H27A 109.5 . .
O3 C27 H27B 109.5 . .
H27A C27 H27B 109.5 . .
O3 C27 H27C 109.5 . .
H27A C27 H27C 109.5 . .
H27B C27 H27C 109.5 . .
C26 O1 Cd1 95.8(4) . 2_656
C26 O2 Cd1 86.1(4) . 2_656
C27 O3 Cd1 126.2(6) . .
F4 B1 F3 120.5(13) . .
F4 B1 F2 101.9(12) . .
F3 B1 F2 109.9(11) . .
F4 B1 F1 97.3(12) . .
F3 B1 F1 118.5(11) . .
F2 B1 F1 106.6(10) . .

loop_
_geom_bond_atom_site_label_1
_geom_bond_atom_site_label_2
_geom_bond_distance
_geom_bond_site_symmetry_2
Cd1 N4 2.245(6) .
Cd1 N2 2.302(6) .
Cd1 O1 2.323(5) 2_646
Cd1 N6 2.355(6) .
Cd1 O3 2.495(6) .
Cd1 O2 2.524(5) 2_646
Cd1 N1 2.668(5) .
Cd1 C26 2.737(7) 2_646
N1 C1 1.455(9) .
N1 C9 1.467(9) .
N1 C17 1.474(9) .
N2 C2 1.316(9) .
N2 C3 1.400(9) .
N3 C2 1.346(9) .
N3 C8 1.398(9) .
N3 H3A 0.8800 .
N4 C10 1.318(9) .
N4 C11 1.407(8) .
N5 C10 1.360(8) .
N5 C16 1.380(9) .
N5 H5B 0.8800 .
N6 C18 1.335(8) .
N6 C19 1.386(9) .
N7 C18 1.356(9) .
N7 C24 1.383(9) .
N7 C25 1.469(8) .
C1 C2 1.481(10) .
C1 H1A 0.9900 .
C1 H1B 0.9900 .
C3 C4 1.381(10) .
C3 C8 1.394(10) .
C4 C5 1.384(11) .
C4 H4A 0.9500 .
C5 C6 1.370(11) .
C5 H5A 0.9500 .
C6 C7 1.392(11) .
C6 H6A 0.9500 .
C7 C8 1.397(11) .
C7 H7A 0.9500 .
C9 C10 1.484(9) .
C9 H9A 0.9900 .
C9 H9B 0.9900 .
C11 C16 1.391(9) .
C11 C12 1.402(9) .
C12 C13 1.391(10) .
C12 H12A 0.9500 .
C13 C14 1.381(11) .
C13 H13A 0.9500 .
C14 C15 1.361(10) .
C14 H14A 0.9500 .
C15 C16 1.397(10) .
C15 H15A 0.9500 .
C17 C18 1.490(10) .
C17 H17A 0.9900 .
C17 H17B 0.9900 .
C19 C24 1.394(10) .
C19 C20 1.396(10) .
C20 C21 1.382(11) .
C20 H20A 0.9500 .
C21 C22 1.393(11) .
C21 H21A 0.9500 .
C22 C23 1.364(11) .
C22 H22A 0.9500 .
C23 C24 1.396(10) .
C23 H23A 0.9500 .
C25 C26 1.537(10) .
C25 H25A 0.9900 .
C25 H25B 0.9900 .
C26 O1 1.230(8) .
C26 O2 1.245(8) .
C26 Cd1 2.737(7) 2_656
C27 O3 1.406(12) .
C27 H27A 0.9800 .
C27 H27B 0.9800 .
C27 H27C 0.9800 .
O1 Cd1 2.323(5) 2_656
O2 Cd1 2.524(5) 2_656
B1 F4 1.29(2) .
B1 F3 1.343(17) .
B1 F2 1.379(16) .
B1 F1 1.389(13) .

loop_
_geom_torsion_atom_site_label_1
_geom_torsion_atom_site_label_2
_geom_torsion_atom_site_label_3
_geom_torsion_atom_site_label_4
_geom_torsion
_geom_torsion_site_symmetry_1
_geom_torsion_site_symmetry_4
N4 Cd1 N1 C1 -100.1(4) . .
N2 Cd1 N1 C1 31.1(4) . .
O1 Cd1 N1 C1 94.1(5) 2_646 .
N6 Cd1 N1 C1 152.0(4) . .
O3 Cd1 N1 C1 -31.9(5) . .
O2 Cd1 N1 C1 -152.6(4) 2_646 .
C26 Cd1 N1 C1 136.1(7) 2_646 .
N4 Cd1 N1 C9 20.9(5) . .
N2 Cd1 N1 C9 152.1(5) . .
O1 Cd1 N1 C9 -144.9(4) 2_646 .
N6 Cd1 N1 C9 -87.0(5) . .
O3 Cd1 N1 C9 89.1(5) . .
O2 Cd1 N1 C9 -31.6(7) 2_646 .
C26 Cd1 N1 C9 -102.9(8) 2_646 .
N4 Cd1 N1 C17 141.1(5) . .
N2 Cd1 N1 C17 -87.7(5) . .
O1 Cd1 N1 C17 -24.7(6) 2_646 .
N6 Cd1 N1 C17 33.2(4) . .
O3 Cd1 N1 C17 -150.7(4) . .
O2 Cd1 N1 C17 88.6(5) 2_646 .
C26 Cd1 N1 C17 17.3(9) 2_646 .
N4 Cd1 N2 C2 37.0(6) . .
O1 Cd1 N2 C2 -161.8(5) 2_646 .
N6 Cd1 N2 C2 -70.3(5) . .
O3 Cd1 N2 C2 115.3(5) . .
O2 Cd1 N2 C2 167.8(4) 2_646 .
N1 Cd1 N2 C2 -14.8(5) . .
C26 Cd1 N2 C2 -175.3(5) 2_646 .
N4 Cd1 N2 C3 -148.7(6) . .
O1 Cd1 N2 C3 12.4(6) 2_646 .
N6 Cd1 N2 C3 104.0(6) . .
O3 Cd1 N2 C3 -70.5(6) . .
O2 Cd1 N2 C3 -17.9(8) 2_646 .
N1 Cd1 N2 C3 159.5(7) . .
C26 Cd1 N2 C3 -1.1(7) 2_646 .
N2 Cd1 N4 C10 -65.0(6) . .
O1 Cd1 N4 C10 150.4(5) 2_646 .
N6 Cd1 N4 C10 47.9(6) . .
O3 Cd1 N4 C10 -141.5(6) . .
O2 Cd1 N4 C10 144.7(6) 2_646 .
N1 Cd1 N4 C10 -14.0(5) . .
C26 Cd1 N4 C10 148.7(5) 2_646 .
N2 Cd1 N4 C11 125.1(6) . .
O1 Cd1 N4 C11 -19.5(9) 2_646 .
N6 Cd1 N4 C11 -122.0(7) . .
O3 Cd1 N4 C11 48.5(7) . .
O2 Cd1 N4 C11 -25.2(7) 2_646 .
N1 Cd1 N4 C11 176.1(7) . .
C26 Cd1 N4 C11 -21.2(7) 2_646 .
N4 Cd1 N6 C18 -87.5(5) . .
N2 Cd1 N6 C18 32.7(5) . .
O1 Cd1 N6 C18 125.4(5) 2_646 .
O3 Cd1 N6 C18 177.0(10) . .
O2 Cd1 N6 C18 178.7(5) 2_646 .
N1 Cd1 N6 C18 -23.5(4) . .
C26 Cd1 N6 C18 151.6(5) 2_646 .
N4 Cd1 N6 C19 105.4(6) . .
N2 Cd1 N6 C19 -134.4(6) . .
O1 Cd1 N6 C19 -41.7(6) 2_646 .
O3 Cd1 N6 C19 9.9(15) . .
O2 Cd1 N6 C19 11.6(6) 2_646 .
N1 Cd1 N6 C19 169.4(7) . .
C26 Cd1 N6 C19 -15.5(6) 2_646 .
C9 N1 C1 C2 -158.2(6) . .
C17 N1 C1 C2 72.6(7) . .
Cd1 N1 C1 C2 -41.9(6) . .
C3 N2 C2 N3 -0.4(8) . .
Cd1 N2 C2 N3 175.4(4) . .
C3 N2 C2 C1 179.5(6) . .
Cd1 N2 C2 C1 -4.8(9) . .
C8 N3 C2 N2 -0.1(8) . .
C8 N3 C2 C1 -179.9(7) . .
N1 C1 C2 N2 36.4(9) . .
N1 C1 C2 N3 -143.8(7) . .
C2 N2 C3 C4 179.5(8) . .
Cd1 N2 C3 C4 4.7(12) . .
C2 N2 C3 C8 0.6(8) . .
Cd1 N2 C3 C8 -174.1(5) . .
N2 C3 C4 C5 -177.4(7) . .
C8 C3 C4 C5 1.4(12) . .
C3 C4 C5 C6 -1.4(12) . .
C4 C5 C6 C7 1.2(13) . .
C5 C6 C7 C8 -0.9(12) . .
C2 N3 C8 C3 0.5(8) . .
C2 N3 C8 C7 -177.8(8) . .
N2 C3 C8 N3 -0.7(8) . .
C4 C3 C8 N3 -179.7(7) . .
N2 C3 C8 C7 177.8(7) . .
C4 C3 C8 C7 -1.2(12) . .
C6 C7 C8 N3 178.9(8) . .
C6 C7 C8 C3 0.9(12) . .
C1 N1 C9 C10 90.1(7) . .
C17 N1 C9 C10 -140.8(6) . .
Cd1 N1 C9 C10 -24.7(7) . .
C11 N4 C10 N5 -0.2(8) . .
Cd1 N4 C10 N5 -172.6(5) . .
C11 N4 C10 C9 177.4(7) . .
Cd1 N4 C10 C9 5.0(10) . .
C16 N5 C10 N4 -0.1(9) . .
C16 N5 C10 C9 -177.8(7) . .
N1 C9 C10 N4 16.9(11) . .
N1 C9 C10 N5 -165.8(7) . .
C10 N4 C11 C16 0.4(8) . .
Cd1 N4 C11 C16 171.4(5) . .
C10 N4 C11 C12 -179.5(8) . .
Cd1 N4 C11 C12 -8.5(13) . .
C16 C11 C12 C13 1.3(12) . .
N4 C11 C12 C13 -178.8(7) . .
C11 C12 C13 C14 -0.5(12) . .
C12 C13 C14 C15 0.2(13) . .
C13 C14 C15 C16 -0.7(13) . .
C10 N5 C16 C11 0.3(8) . .
C10 N5 C16 C15 -178.1(8) . .
C12 C11 C16 N5 179.5(7) . .
N4 C11 C16 N5 -0.4(8) . .
C12 C11 C16 C15 -1.9(12) . .
N4 C11 C16 C15 178.2(7) . .
C14 C15 C16 N5 179.8(8) . .
C14 C15 C16 C11 1.5(12) . .
C1 N1 C17 C18 -152.3(6) . .
C9 N1 C17 C18 77.7(7) . .
Cd1 N1 C17 C18 -38.8(6) . .
C19 N6 C18 N7 2.6(7) . .
Cd1 N6 C18 N7 -168.2(4) . .
C19 N6 C18 C17 -178.5(6) . .
Cd1 N6 C18 C17 10.7(8) . .
C24 N7 C18 N6 -3.1(8) . .
C25 N7 C18 N6 -178.7(6) . .
C24 N7 C18 C17 178.0(6) . .
C25 N7 C18 C17 2.4(10) . .
N1 C17 C18 N6 23.3(9) . .
N1 C17 C18 N7 -157.9(6) . .
C18 N6 C19 C24 -1.0(7) . .
Cd1 N6 C19 C24 167.2(5) . .
C18 N6 C19 C20 173.4(7) . .
Cd1 N6 C19 C20 -18.3(11) . .
N6 C19 C20 C21 -174.5(7) . .
C24 C19 C20 C21 -0.6(10) . .
C19 C20 C21 C22 -0.8(11) . .
C20 C21 C22 C23 1.6(12) . .
C21 C22 C23 C24 -1.1(11) . .
N6 C19 C24 N7 -0.8(8) . .
C20 C19 C24 N7 -175.9(6) . .
N6 C19 C24 C23 176.2(6) . .
C20 C19 C24 C23 1.1(10) . .
C18 N7 C24 C19 2.3(7) . .
C25 N7 C24 C19 177.7(6) . .
C18 N7 C24 C23 -174.3(7) . .
C25 N7 C24 C23 1.2(12) . .
C22 C23 C24 C19 -0.3(10) . .
C22 C23 C24 N7 175.8(7) . .
C18 N7 C25 C26 87.4(9) . .
C24 N7 C25 C26 -87.2(8) . .
N7 C25 C26 O1 16.3(10) . .
N7 C25 C26 O2 -164.7(7) . .
N7 C25 C26 Cd1 73(4) . 2_656
O2 C26 O1 Cd1 -7.5(8) . 2_656
C25 C26 O1 Cd1 171.5(6) . 2_656
O1 C26 O2 Cd1 6.9(8) . 2_656
C25 C26 O2 Cd1 -172.1(6) . 2_656
N4 Cd1 O3 C27 49.6(9) . .
N2 Cd1 O3 C27 -68.2(9) . .
O1 Cd1 O3 C27 -161.8(9) 2_646 .
N6 Cd1 O3 C27 146.2(12) . .
O2 Cd1 O3 C27 144.4(9) 2_646 .
N1 Cd1 O3 C27 -11.5(9) . .
C26 Cd1 O3 C27 172.3(9) 2_646 .
